data_7206434
loop_
_publ_author_name
'Standara, Stanislav'
'Bouzkov\'a, Kate\<rina'
'Straka, Michal'
'Zacharov\'a, Zuzana'
'Hocek, Michal'
'Marek, Jarom\'ir'
'Marek, Radek'

_publ_section_title
;
 Interpretation of substituent effects on (13)C and (15)N NMR chemical
 shifts in 6-substituted purines.
;
_journal_issue 35
_journal_name_full 'Physical chemistry chemical physics : PCCP'
_journal_page_first 15854
_journal_page_last 15864
_journal_paper_doi 10.1039/c1cp20680j
_journal_volume 13
_journal_year 2011
_chemical_formula_sum 'C14 H10 N4'
_chemical_formula_weight 234.26
_chemical_name_common 7-benzyl-6-ethynyl-7H-purine
_chemical_name_systematic
;
7-benzyl-6-ethynyl-7H-purine
;
_space_group_IT_number 2
_symmetry_cell_setting triclinic
_symmetry_space_group_name_Hall '-P 1'
_symmetry_space_group_name_H-M 'P -1'
_atom_sites_solution_hydrogens geom
_atom_sites_solution_primary direct
_atom_sites_solution_secondary difmap
_audit_creation_method SHELXL-97
_cell_angle_alpha 75.951(12)
_cell_angle_beta 71.904(13)
_cell_angle_gamma 77.940(13)
_cell_formula_units_Z 2
_cell_length_a 6.7837(11)
_cell_length_b 8.7711(12)
_cell_length_c 10.7042(15)
_cell_measurement_reflns_used 1787
_cell_measurement_temperature 120(2)
_cell_measurement_theta_max 26.485
_cell_measurement_theta_min 2.061
_cell_volume 581.10(16)
_computing_structure_refinement 'SHELXL-97 (Sheldrick, 1997)'
_computing_structure_solution 'SHELXS-97 (Sheldrick, 1990)'
_diffrn_ambient_temperature 120(2)
_diffrn_detector_area_resol_mean 8.3611
_diffrn_measured_fraction_theta_full 0.995
_diffrn_measured_fraction_theta_max 0.995
_diffrn_measurement_device_type 'KUMA KM4 + CCD'
_diffrn_measurement_method 'rotation method, \w--scan'
_diffrn_radiation_monochromator graphite
_diffrn_radiation_source 'Enhance (Mo) X-ray Source'
_diffrn_radiation_type 'Mo K\a'
_diffrn_radiation_wavelength 0.71073
_diffrn_reflns_av_R_equivalents 0.0375
_diffrn_reflns_av_sigmaI/netI 0.0475
_diffrn_reflns_limit_h_max 8
_diffrn_reflns_limit_h_min -8
_diffrn_reflns_limit_k_max 7
_diffrn_reflns_limit_k_min -10
_diffrn_reflns_limit_l_max 12
_diffrn_reflns_limit_l_min -12
_diffrn_reflns_number 4291
_diffrn_reflns_theta_full 24.99
_diffrn_reflns_theta_max 24.99
_diffrn_reflns_theta_min 3.45
_exptl_absorpt_coefficient_mu 0.085
_exptl_absorpt_correction_type none
_exptl_crystal_density_diffrn 1.339
_exptl_crystal_density_method 'not measured'
_exptl_crystal_F_000 244
_exptl_crystal_size_max 0.50
_exptl_crystal_size_mid 0.30
_exptl_crystal_size_min 0.20
_refine_diff_density_max 0.157
_refine_diff_density_min -0.169
_refine_diff_density_rms 0.040
_refine_ls_extinction_method none
_refine_ls_goodness_of_fit_ref 1.056
_refine_ls_hydrogen_treatment mixed
_refine_ls_matrix_type full
_refine_ls_number_parameters 167
_refine_ls_number_reflns 2038
_refine_ls_number_restraints 0
_refine_ls_restrained_S_all 1.056
_refine_ls_R_factor_all 0.0505
_refine_ls_R_factor_gt 0.0387
_refine_ls_shift/su_max 0.000
_refine_ls_shift/su_mean 0.000
_refine_ls_structure_factor_coef Fsqd
_refine_ls_weighting_details 'calc w=1/[\s^2^(Fo^2^)+(0.0500P)^2^+0.0000P] where P=(Fo^2^+2Fc^2^)/3'
_refine_ls_weighting_scheme calc
_refine_ls_wR_factor_gt 0.0902
_refine_ls_wR_factor_ref 0.0957
_reflns_number_gt 1616
_reflns_number_total 2038
_reflns_threshold_expression >2sigma(I)
_cod_data_source_file c1cp20680j.txt
_cod_data_source_block rm-1f
_cod_depositor_comments
;
The following automatic conversions were performed:
'_atom_site_symetry_multiplicity' tag replaced with
'_atom_site_symmetry_multiplicity'.

Automatic conversion script
Id: cif_correct_tags 1440 2010-10-19 06:21:57Z saulius 
;
_cod_original_cell_volume 581.10(15)
_cod_database_code 7206434

loop_
_symmetry_equiv_pos_as_xyz
'x, y, z'
'-x, -y, -z'

loop_
_atom_site_label
_atom_site_type_symbol
_atom_site_fract_x
_atom_site_fract_y
_atom_site_fract_z
_atom_site_U_iso_or_equiv
_atom_site_adp_type
_atom_site_occupancy
_atom_site_symmetry_multiplicity
_atom_site_calc_flag
_atom_site_refinement_flags
N1 N 0.3920(2) 0.34308(14) 0.27042(12) 0.0270(3) Uani 1 1 d .
C2 C 0.4035(2) 0.49912(18) 0.24570(15) 0.0291(4) Uani 1 1 d .
H2 H 0.4608 0.5449 0.1546 0.035 Uiso 1 1 calc R
N3 N 0.3455(2) 0.59868(14) 0.33148(12) 0.0271(3) Uani 1 1 d .
C4 C 0.2739(2) 0.52643(17) 0.45915(14) 0.0223(3) Uani 1 1 d .
C5 C 0.2599(2) 0.36329(17) 0.49802(14) 0.0214(3) Uani 1 1 d .
C6 C 0.3164(2) 0.27164(17) 0.39876(14) 0.0231(3) Uani 1 1 d .
N7 N 0.1819(2) 0.33552(13) 0.63564(11) 0.0232(3) Uani 1 1 d .
C8 C 0.1530(2) 0.47995(17) 0.67052(15) 0.0255(4) Uani 1 1 d .
H8 H 0.0998 0.4943 0.7607 0.031 Uiso 1 1 calc R
N9 N 0.2045(2) 0.59796(14) 0.56935(12) 0.0255(3) Uani 1 1 d .
C10 C 0.2940(2) 0.10618(17) 0.42547(14) 0.0257(4) Uani 1 1 d .
C11 C 0.2690(3) -0.0289(2) 0.45073(16) 0.0326(4) Uani 1 1 d .
C12 C 0.1373(3) 0.18225(17) 0.72572(14) 0.0295(4) Uani 1 1 d .
H12A H 0.2536 0.0976 0.6976 0.035 Uiso 1 1 calc R
H12B H 0.0076 0.1552 0.7179 0.035 Uiso 1 1 calc R
C13 C 0.1113(3) 0.18790(16) 0.86942(14) 0.0250(4) Uani 1 1 d .
C14 C -0.0866(3) 0.20692(17) 0.95796(15) 0.0306(4) Uani 1 1 d .
H14 H -0.2068 0.2162 0.9276 0.037 Uiso 1 1 calc R
C15 C -0.1113(3) 0.21267(18) 1.09079(16) 0.0351(4) Uani 1 1 d .
H15 H -0.2476 0.2259 1.1506 0.042 Uiso 1 1 calc R
C16 C 0.0639(3) 0.19899(18) 1.13535(15) 0.0352(4) Uani 1 1 d .
H16 H 0.0478 0.2031 1.2259 0.042 Uiso 1 1 calc R
C17 C 0.2626(3) 0.17927(18) 1.04791(15) 0.0344(4) Uani 1 1 d .
H17 H 0.3826 0.1695 1.0787 0.041 Uiso 1 1 calc R
C18 C 0.2868(3) 0.17374(17) 0.91545(15) 0.0297(4) Uani 1 1 d .
H18 H 0.4233 0.1603 0.8559 0.036 Uiso 1 1 calc R
H11 H 0.246(3) -0.141(2) 0.4777(18) 0.059(6) Uiso 1 1 d .

loop_
_atom_site_aniso_label
_atom_site_aniso_U_11
_atom_site_aniso_U_22
_atom_site_aniso_U_33
_atom_site_aniso_U_23
_atom_site_aniso_U_13
_atom_site_aniso_U_12
N1 0.0265(7) 0.0272(7) 0.0265(7) -0.0051(5) -0.0059(6) -0.0044(6)
C2 0.0286(9) 0.0293(9) 0.0266(8) -0.0014(7) -0.0058(7) -0.0054(7)
N3 0.0273(7) 0.0245(7) 0.0286(7) -0.0026(5) -0.0080(6) -0.0038(6)
C4 0.0185(8) 0.0217(8) 0.0272(8) -0.0029(6) -0.0089(6) -0.0019(6)
C5 0.0191(8) 0.0209(8) 0.0246(8) -0.0029(6) -0.0080(6) -0.0021(6)
C6 0.0192(8) 0.0237(8) 0.0268(8) -0.0052(6) -0.0081(7) -0.0008(6)
N7 0.0266(7) 0.0194(6) 0.0240(7) -0.0031(5) -0.0077(6) -0.0043(5)
C8 0.0273(9) 0.0227(8) 0.0283(8) -0.0071(6) -0.0095(7) -0.0021(7)
N9 0.0275(7) 0.0212(7) 0.0281(7) -0.0049(5) -0.0090(6) -0.0019(6)
C10 0.0255(9) 0.0253(9) 0.0285(8) -0.0088(6) -0.0087(7) -0.0020(7)
C11 0.0334(10) 0.0272(10) 0.0402(10) -0.0092(7) -0.0123(8) -0.0042(8)
C12 0.0420(10) 0.0191(8) 0.0279(8) -0.0002(6) -0.0108(7) -0.0086(7)
C13 0.0331(9) 0.0150(7) 0.0260(8) -0.0010(6) -0.0080(7) -0.0049(7)
C14 0.0306(10) 0.0224(8) 0.0358(9) -0.0004(7) -0.0110(8) -0.0002(7)
C15 0.0364(10) 0.0255(9) 0.0328(9) -0.0049(7) 0.0025(8) -0.0008(8)
C16 0.0527(12) 0.0268(9) 0.0252(9) -0.0077(7) -0.0086(8) -0.0038(8)
C17 0.0431(11) 0.0299(9) 0.0352(9) -0.0050(7) -0.0178(8) -0.0069(8)
C18 0.0300(9) 0.0258(8) 0.0319(9) -0.0046(7) -0.0058(7) -0.0060(7)

loop_
_atom_type_symbol
_atom_type_description
_atom_type_scat_dispersion_real
_atom_type_scat_dispersion_imag
_atom_type_scat_source
C C 0.0033 0.0016 'International Tables Vol C Tables 4.2.6.8 and 6.1.1.4'
H H 0.0000 0.0000 'International Tables Vol C Tables 4.2.6.8 and 6.1.1.4'
N N 0.0061 0.0033 'International Tables Vol C Tables 4.2.6.8 and 6.1.1.4'

loop_
_geom_angle_atom_site_label_1
_geom_angle_atom_site_label_2
_geom_angle_atom_site_label_3
_geom_angle
C2 N1 C6 117.80(12)
N3 C2 N1 128.92(14)
N3 C2 H2 115.5
N1 C2 H2 115.5
C2 N3 C4 112.96(13)
N3 C4 N9 126.15(13)
N3 C4 C5 123.40(13)
N9 C4 C5 110.44(13)
N7 C5 C6 135.55(14)
N7 C5 C4 105.76(12)
C6 C5 C4 118.65(13)
N1 C6 C5 118.15(13)
N1 C6 C10 118.16(13)
C5 C6 C10 123.67(13)
C8 N7 C5 105.24(12)
C8 N7 C12 127.46(12)
C5 N7 C12 127.30(11)
N9 C8 N7 114.83(13)
N9 C8 H8 122.6
N7 C8 H8 122.6
C8 N9 C4 103.72(12)
C11 C10 C6 177.67(17)
C10 C11 H11 176.4(11)
N7 C12 C13 111.85(11)
N7 C12 H12A 109.2
C13 C12 H12A 109.2
N7 C12 H12B 109.2
C13 C12 H12B 109.2
H12A C12 H12B 107.9
C14 C13 C18 119.04(14)
C14 C13 C12 120.64(15)
C18 C13 C12 120.32(14)
C13 C14 C15 120.82(16)
C13 C14 H14 119.6
C15 C14 H14 119.6
C16 C15 C14 119.67(15)
C16 C15 H15 120.2
C14 C15 H15 120.2
C15 C16 C17 120.03(15)
C15 C16 H16 120.0
C17 C16 H16 120.0
C16 C17 C18 120.17(16)
C16 C17 H17 119.9
C18 C17 H17 119.9
C17 C18 C13 120.26(15)
C17 C18 H18 119.9
C13 C18 H18 119.9

loop_
_geom_bond_atom_site_label_1
_geom_bond_atom_site_label_2
_geom_bond_distance
N1 C2 1.3437(19)
N1 C6 1.3497(18)
C2 N3 1.3349(19)
C2 H2 0.9500
N3 C4 1.3419(18)
C4 N9 1.3775(18)
C4 C5 1.405(2)
C5 N7 1.3801(18)
C5 C6 1.3982(19)
C6 C10 1.440(2)
N7 C8 1.3648(18)
N7 C12 1.4793(18)
C8 N9 1.3183(19)
C8 H8 0.9500
C10 C11 1.186(2)
C11 H11 0.98(2)
C12 C13 1.505(2)
C12 H12A 0.9900
C12 H12B 0.9900
C13 C14 1.386(2)
C13 C18 1.395(2)
C14 C15 1.391(2)
C14 H14 0.9500
C15 C16 1.385(2)
C15 H15 0.9500
C16 C17 1.386(2)
C16 H16 0.9500
C17 C18 1.388(2)
C17 H17 0.9500
C18 H18 0.9500
